data_4514626
loop_
_publ_author_name
'Chu, Wan-Yi'
'Culakova, Zuzana'
'Wang, Bernie T.'
'Goldberg, Karen I.'

_publ_section_title
;
 Acid-Assisted Hydrogenation of CO2 to Methanol in a Homogeneous Catalytic
 Cascade System
;
_journal_issue 10
_journal_name_full 'ACS Catalysis'
_journal_page_first 9317
_journal_paper_doi 10.1021/acscatal.9b02280
_journal_volume 9
_journal_year 2019
_chemical_formula_moiety 'C26 H44 F3 Ir O4 P2 S, C H2 Cl2'
_chemical_formula_sum 'C27 H46 Cl2 F3 Ir O4 P2 S'
_chemical_formula_weight 848.74
_space_group_IT_number 14
_space_group_name_Hall '-P 2yn'
_space_group_name_H-M_alt 'P 1 21/n 1'
_symmetry_cell_setting monoclinic
_symmetry_Int_Tables_number 14
_symmetry_space_group_name_Hall '-P 2yn'
_symmetry_space_group_name_H-M 'P 1 21/n 1'
_atom_sites_solution_hydrogens mixed
_atom_sites_solution_primary direct
_atom_sites_solution_secondary direct
_audit_conform_dict_location ftp://ftp.iucr.org/pub/cif_core.dic
_audit_conform_dict_name cif_core.dic
_audit_conform_dict_version 2.4.3
_audit_creation_date 2017-12-21T12:35:22-00:00
_audit_creation_method 'WinGX routine CIF_UPDATE'
_cell_angle_alpha 90
_cell_angle_beta 116.5530(10)
_cell_angle_gamma 90
_cell_formula_units_Z 4
_cell_length_a 16.5246(5)
_cell_length_b 12.6284(4)
_cell_length_c 17.5400(5)
_cell_measurement_reflns_used 9851
_cell_measurement_temperature 100(2)
_cell_measurement_theta_max 28.36
_cell_measurement_theta_min 2.82
_cell_measurement_wavelength 0.71073
_cell_volume 3274.16(17)
_computing_cell_refinement 'SAINT V8.34A integration software'
_computing_data_collection 'Bruker APEX2 software'
_computing_data_reduction 'SORTAV (Blessing, 1995)'
_computing_molecular_graphics 'ORTEP-3 for Windows (Farrugia, 2012)'
_computing_publication_material 'WinGX publication routines (Farrugia, 2012)'
_computing_structure_refinement 'SHELXL-2014/7 (Sheldrick, 2014)'
_computing_structure_solution 'SHELXS-2013/1 (Sheldrick, 2008)'
_diffrn_ambient_temperature 100(2)
_diffrn_detector 'APEX-II CCD'
_diffrn_measured_fraction_theta_full 0.999
_diffrn_measured_fraction_theta_max 0.994
_diffrn_measurement_device '\k-geometry diffractometer'
_diffrn_measurement_device_type 'Bruker APEX-II'
_diffrn_measurement_method '\f or \w oscillation scans'
_diffrn_orient_matrix_UB_11 0.012526
_diffrn_orient_matrix_UB_12 -0.077686
_diffrn_orient_matrix_UB_13 0.002023
_diffrn_orient_matrix_UB_21 0.066448
_diffrn_orient_matrix_UB_22 0.014484
_diffrn_orient_matrix_UB_23 0.030401
_diffrn_orient_matrix_UB_31 -0.002107
_diffrn_orient_matrix_UB_32 -0.005058
_diffrn_orient_matrix_UB_33 0.055981
_diffrn_radiation_monochromator graphite
_diffrn_radiation_probe x-ray
_diffrn_radiation_type MoK\a
_diffrn_radiation_wavelength 0.71073
_diffrn_reflns_av_R_equivalents 0.0244
_diffrn_reflns_av_unetI/netI 0.0339
_diffrn_reflns_Laue_measured_fraction_full 0.999
_diffrn_reflns_Laue_measured_fraction_max 0.994
_diffrn_reflns_limit_h_max 22
_diffrn_reflns_limit_h_min -22
_diffrn_reflns_limit_k_max 16
_diffrn_reflns_limit_k_min -16
_diffrn_reflns_limit_l_max 23
_diffrn_reflns_limit_l_min -23
_diffrn_reflns_number 15829
_diffrn_reflns_point_group_measured_fraction_full 0.999
_diffrn_reflns_point_group_measured_fraction_max 0.994
_diffrn_reflns_theta_full 25
_diffrn_reflns_theta_max 28.375
_diffrn_reflns_theta_min 1.408
_diffrn_source 'sealed x-ray tube'
_diffrn_standards_number 0
_exptl_absorpt_coefficient_mu 4.451
_exptl_absorpt_correction_T_max 0.746
_exptl_absorpt_correction_T_min 0.542
_exptl_absorpt_correction_type multi-scan
_exptl_absorpt_process_details
;
SADABS-2012/1 - Bruker AXS area detector scaling and absorption correction
;
_exptl_crystal_colour yellow
_exptl_crystal_density_diffrn 1.722
_exptl_crystal_density_method 'not measured'
_exptl_crystal_description prism
_exptl_crystal_F_000 1696
_exptl_crystal_size_max 0.23
_exptl_crystal_size_mid 0.2
_exptl_crystal_size_min 0.17
_refine_diff_density_max 0.702
_refine_diff_density_min -0.67
_refine_diff_density_rms 0.095
_refine_ls_extinction_method none
_refine_ls_goodness_of_fit_ref 1.051
_refine_ls_hydrogen_treatment mixed
_refine_ls_matrix_type full
_refine_ls_number_constraints 0
_refine_ls_number_parameters 376
_refine_ls_number_reflns 8154
_refine_ls_number_restraints 0
_refine_ls_restrained_S_all 1.051
_refine_ls_R_factor_all 0.0235
_refine_ls_R_factor_gt 0.0195
_refine_ls_shift/su_max 0.002
_refine_ls_shift/su_mean 0
_refine_ls_structure_factor_coef Fsqd
_refine_ls_weighting_details 'w=1/[\s^2^(Fo^2^)+(0.0125P)^2^+0.6740P] where P=(Fo^2^+2Fc^2^)/3'
_refine_ls_weighting_scheme calc
_refine_ls_wR_factor_gt 0.0411
_refine_ls_wR_factor_ref 0.0422
_reflns_Friedel_coverage 0
_reflns_number_gt 7345
_reflns_number_total 8154
_reflns_threshold_expression 'I > 2\s(I)'
_cod_data_source_file cs9b02280_si_004.cif
_cod_data_source_block shelx
_cod_original_sg_symbol_H-M 'P 21/n'
_cod_database_code 4514626
_shelx_estimated_absorpt_t_min 0.428
_shelx_estimated_absorpt_t_max 0.518

loop_
_symmetry_equiv_pos_as_xyz
'x, y, z'
'-x+1/2, y+1/2, -z+1/2'
'-x, -y, -z'
'x-1/2, -y-1/2, z-1/2'

loop_
_atom_site_label
_atom_site_type_symbol
_atom_site_fract_x
_atom_site_fract_y
_atom_site_fract_z
_atom_site_U_iso_or_equiv
_atom_site_adp_type
_atom_site_occupancy
_atom_site_site_symmetry_order
_atom_site_calc_flag
_atom_site_refinement_flags_posn
_atom_site_refinement_flags_adp
C1 C 0.47115(15) -0.11548(16) 0.16970(12) 0.0098(4) Uani 1 1 d . .
C2 C 0.38869(15) -0.16806(16) 0.12320(13) 0.0100(4) Uani 1 1 d . .
C3 C 0.38258(15) -0.25338(16) 0.07013(13) 0.0124(4) Uani 1 1 d . .
H3 H 0.3262 -0.2878 0.0385 0.015 Uiso 1 1 calc R U
C4 C 0.45925(15) -0.28765(17) 0.06378(13) 0.0129(4) Uani 1 1 d . .
H4 H 0.4549 -0.3442 0.0264 0.015 Uiso 1 1 calc R U
C5 C 0.54186(15) -0.23970(17) 0.11174(13) 0.0124(4) Uani 1 1 d . .
H5 H 0.5943 -0.2644 0.1081 0.015 Uiso 1 1 calc R U
C6 C 0.54862(15) -0.15492(16) 0.16573(13) 0.0099(4) Uani 1 1 d . .
C7 C 0.64052(15) -0.10977(16) 0.22472(13) 0.0117(4) Uani 1 1 d . .
H7A H 0.6794 -0.1077 0.1951 0.014 Uiso 1 1 calc R U
H7B H 0.6702 -0.1553 0.2757 0.014 Uiso 1 1 calc R U
C8 C 0.30734(15) -0.13863(16) 0.13675(13) 0.0118(4) Uani 1 1 d . .
H8A H 0.3001 -0.1904 0.1756 0.014 Uiso 1 1 calc R U
H8B H 0.2521 -0.1408 0.0816 0.014 Uiso 1 1 calc R U
C9 C 0.26281(15) 0.08657(17) 0.08888(13) 0.0128(4) Uani 1 1 d . .
C10 C 0.29057(16) 0.05458(18) 0.01890(13) 0.0157(5) Uani 1 1 d . .
H10A H 0.2668 -0.0161 -0.0026 0.024 Uiso 1 1 calc R U
H10B H 0.3567 0.0537 0.0428 0.024 Uiso 1 1 calc R U
H10C H 0.2659 0.1058 -0.0279 0.024 Uiso 1 1 calc R U
C11 C 0.29280(16) 0.20184(17) 0.11555(14) 0.0166(5) Uani 1 1 d . .
H11A H 0.2581 0.2494 0.0678 0.025 Uiso 1 1 calc R U
H11B H 0.3574 0.2089 0.1313 0.025 Uiso 1 1 calc R U
H11C H 0.282 0.2205 0.1644 0.025 Uiso 1 1 calc R U
C12 C 0.15946(15) 0.08018(19) 0.05031(13) 0.0170(5) Uani 1 1 d . .
H12A H 0.1326 0.1222 -0.0022 0.026 Uiso 1 1 calc R U
H12B H 0.1394 0.108 0.0912 0.026 Uiso 1 1 calc R U
H12C H 0.1403 0.0062 0.0373 0.026 Uiso 1 1 calc R U
C13 C 0.26135(15) -0.00714(17) 0.25152(14) 0.0120(4) Uani 1 1 d . .
C14 C 0.32314(16) -0.06490(18) 0.33419(13) 0.0157(5) Uani 1 1 d . .
H14A H 0.3802 -0.026 0.3633 0.024 Uiso 1 1 calc R U
H14B H 0.3354 -0.1366 0.3207 0.024 Uiso 1 1 calc R U
H14C H 0.2933 -0.0689 0.3714 0.024 Uiso 1 1 calc R U
C15 C 0.24731(16) 0.10562(17) 0.27570(13) 0.0147(5) Uani 1 1 d . .
H15A H 0.2227 0.1026 0.3172 0.022 Uiso 1 1 calc R U
H15B H 0.2049 0.1433 0.2246 0.022 Uiso 1 1 calc R U
H15C H 0.3054 0.143 0.3008 0.022 Uiso 1 1 calc R U
C16 C 0.17038(16) -0.06621(19) 0.20956(14) 0.0184(5) Uani 1 1 d . .
H16A H 0.1467 -0.0759 0.2513 0.028 Uiso 1 1 calc R U
H16B H 0.1793 -0.1356 0.1894 0.028 Uiso 1 1 calc R U
H16C H 0.1272 -0.0248 0.1612 0.028 Uiso 1 1 calc R U
C17 C 0.72465(15) 0.04841(18) 0.36395(13) 0.0130(4) Uani 1 1 d . .
C18 C 0.70601(17) -0.00897(18) 0.43212(14) 0.0191(5) Uani 1 1 d . .
H18A H 0.7564 0.0034 0.4885 0.029 Uiso 1 1 calc R U
H18B H 0.6998 -0.0851 0.4202 0.029 Uiso 1 1 calc R U
H18C H 0.65 0.0183 0.431 0.029 Uiso 1 1 calc R U
C19 C 0.81408(16) 0.00434(18) 0.37031(15) 0.0182(5) Uani 1 1 d . .
H19A H 0.8292 0.0406 0.329 0.027 Uiso 1 1 calc R U
H19B H 0.8077 -0.0717 0.358 0.027 Uiso 1 1 calc R U
H19C H 0.8624 0.0161 0.428 0.027 Uiso 1 1 calc R U
C20 C 0.73349(16) 0.16661(17) 0.38529(14) 0.0166(5) Uani 1 1 d . .
H20A H 0.6756 0.1935 0.3801 0.025 Uiso 1 1 calc R U
H20B H 0.7501 0.2048 0.3457 0.025 Uiso 1 1 calc R U
H20C H 0.7804 0.1772 0.4438 0.025 Uiso 1 1 calc R U
C21 C 0.63358(15) 0.11328(16) 0.17347(13) 0.0111(4) Uani 1 1 d . .
C22 C 0.57399(16) 0.06434(18) 0.08621(13) 0.0152(5) Uani 1 1 d . .
H22A H 0.5123 0.0555 0.0797 0.023 Uiso 1 1 calc R U
H22B H 0.5985 -0.0048 0.0819 0.023 Uiso 1 1 calc R U
H22C H 0.573 0.1111 0.0412 0.023 Uiso 1 1 calc R U
C23 C 0.72965(15) 0.12293(18) 0.18148(14) 0.0168(5) Uani 1 1 d . .
H23A H 0.7547 0.0521 0.1834 0.025 Uiso 1 1 calc R U
H23B H 0.768 0.1613 0.2339 0.025 Uiso 1 1 calc R U
H23C H 0.7277 0.1616 0.1322 0.025 Uiso 1 1 calc R U
C24 C 0.59753(16) 0.22431(17) 0.17627(14) 0.0163(5) Uani 1 1 d . .
H24A H 0.5975 0.2671 0.1297 0.025 Uiso 1 1 calc R U
H24B H 0.6363 0.2579 0.2309 0.025 Uiso 1 1 calc R U
H24C H 0.5357 0.2189 0.17 0.025 Uiso 1 1 calc R U
C25 C 0.48446(15) 0.14174(17) 0.30835(13) 0.0124(4) Uani 1 1 d . .
C26 C 0.54568(17) -0.22780(19) 0.47422(14) 0.0199(5) Uani 1 1 d . .
C27 C 0.50669(17) -0.46401(19) 0.22868(14) 0.0199(5) Uani 1 1 d . .
H27A H 0.5446 -0.4118 0.2173 0.024 Uiso 1 1 calc R U
H27B H 0.4618 -0.4246 0.2406 0.024 Uiso 1 1 calc R U
O1 O 0.48615(12) 0.21922(12) 0.34171(10) 0.0204(4) Uani 1 1 d . .
O2 O 0.51592(10) -0.09971(11) 0.35438(9) 0.0126(3) Uani 1 1 d . .
O3 O 0.44620(11) -0.27489(12) 0.31589(10) 0.0174(3) Uani 1 1 d . .
O4 O 0.60858(11) -0.25507(12) 0.36423(10) 0.0198(4) Uani 1 1 d . .
P1 P 0.32175(4) -0.00560(4) 0.18256(3) 0.00940(11) Uani 1 1 d . .
P2 P 0.62625(4) 0.02424(4) 0.25684(3) 0.00940(11) Uani 1 1 d . .
S1 S 0.52708(4) -0.21474(4) 0.36377(3) 0.01216(11) Uani 1 1 d . .
F1 F 0.47544(11) -0.18951(12) 0.48357(9) 0.0300(4) Uani 1 1 d . .
F2 F 0.55524(11) -0.32950(11) 0.49737(9) 0.0293(4) Uani 1 1 d . .
F3 F 0.61982(11) -0.17700(12) 0.52748(9) 0.0343(4) Uani 1 1 d . .
Cl1 Cl 0.44945(5) -0.54537(5) 0.13744(4) 0.02747(14) Uani 1 1 d . .
Cl2 Cl 0.57514(5) -0.54066(5) 0.31796(4) 0.03088(15) Uani 1 1 d . .
Ir1 Ir 0.47927(2) 0.01632(2) 0.24459(2) 0.00746(3) Uani 1 1 d . .
H1I H 0.4602(15) 0.0827(17) 0.1758(13) 0.011 Uiso 1 1 d . U

loop_
_atom_site_aniso_label
_atom_site_aniso_U_11
_atom_site_aniso_U_22
_atom_site_aniso_U_33
_atom_site_aniso_U_23
_atom_site_aniso_U_13
_atom_site_aniso_U_12
C1 0.0118(11) 0.0080(10) 0.0106(9) 0.0003(7) 0.0060(9) 0.0007(8)
C2 0.0107(11) 0.0095(11) 0.0116(10) 0.0024(8) 0.0066(9) 0.0019(8)
C3 0.0121(11) 0.0110(11) 0.0123(10) -0.0012(8) 0.0038(9) -0.0036(9)
C4 0.0169(12) 0.0093(11) 0.0129(10) -0.0011(8) 0.0071(10) -0.0001(9)
C5 0.0146(11) 0.0113(11) 0.0147(11) 0.0010(8) 0.0095(10) 0.0040(9)
C6 0.0105(11) 0.0066(10) 0.0123(10) 0.0012(7) 0.0047(9) -0.0007(8)
C7 0.0098(11) 0.0102(11) 0.0155(10) -0.0021(8) 0.0058(9) 0.0003(8)
C8 0.0099(11) 0.0088(11) 0.0158(10) -0.0016(8) 0.0049(9) 0.0000(8)
C9 0.0124(11) 0.0120(11) 0.0132(10) 0.0002(8) 0.0051(9) 0.0039(9)
C10 0.0159(12) 0.0185(12) 0.0121(10) 0.0020(8) 0.0057(10) 0.0033(10)
C11 0.0171(12) 0.0146(12) 0.0185(11) 0.0042(9) 0.0083(10) 0.0041(9)
C12 0.0109(12) 0.0214(13) 0.0140(10) 0.0019(9) 0.0013(10) 0.0034(9)
C13 0.0076(10) 0.0135(11) 0.0158(11) 0.0002(8) 0.0060(9) 0.0014(8)
C14 0.0172(12) 0.0173(12) 0.0162(11) 0.0053(9) 0.0108(10) 0.0026(10)
C15 0.0133(11) 0.0166(12) 0.0149(10) -0.0005(8) 0.0071(10) 0.0033(9)
C16 0.0138(12) 0.0199(13) 0.0248(12) -0.0010(9) 0.0115(11) -0.0013(10)
C17 0.0110(11) 0.0128(11) 0.0131(10) -0.0011(8) 0.0036(9) -0.0009(9)
C18 0.0153(12) 0.0229(13) 0.0127(11) 0.0018(9) 0.0006(10) -0.0042(10)
C19 0.0107(11) 0.0188(13) 0.0222(12) -0.0032(9) 0.0046(10) -0.0004(9)
C20 0.0132(12) 0.0172(12) 0.0193(11) -0.0052(9) 0.0072(10) -0.0047(9)
C21 0.0136(11) 0.0097(11) 0.0128(10) -0.0005(8) 0.0082(9) -0.0015(8)
C22 0.0171(12) 0.0162(12) 0.0138(10) 0.0005(8) 0.0081(10) -0.0018(9)
C23 0.0150(12) 0.0184(13) 0.0193(11) -0.0022(9) 0.0098(10) -0.0045(10)
C24 0.0197(13) 0.0118(12) 0.0186(11) 0.0025(8) 0.0095(10) -0.0002(9)
C25 0.0112(11) 0.0154(12) 0.0110(10) 0.0016(8) 0.0052(9) -0.0007(9)
C26 0.0202(13) 0.0185(13) 0.0170(11) 0.0050(9) 0.0049(11) 0.0006(10)
C27 0.0203(13) 0.0161(13) 0.0202(11) 0.0006(9) 0.0063(11) -0.0002(10)
O1 0.0277(10) 0.0138(9) 0.0230(9) -0.0066(7) 0.0143(8) -0.0008(7)
O2 0.0137(8) 0.0114(8) 0.0127(7) 0.0026(6) 0.0058(7) 0.0007(6)
O3 0.0154(9) 0.0143(8) 0.0206(8) -0.0014(6) 0.0064(7) -0.0039(7)
O4 0.0156(9) 0.0156(9) 0.0302(9) 0.0033(7) 0.0122(8) 0.0040(7)
P1 0.0084(3) 0.0090(3) 0.0109(2) -0.00060(19) 0.0044(2) 0.0003(2)
P2 0.0083(3) 0.0085(3) 0.0114(2) -0.00111(19) 0.0045(2) -0.0007(2)
S1 0.0110(3) 0.0107(3) 0.0142(3) 0.00189(19) 0.0051(2) 0.0002(2)
F1 0.0383(10) 0.0374(9) 0.0209(7) 0.0098(6) 0.0191(7) 0.0116(8)
F2 0.0336(9) 0.0223(8) 0.0294(8) 0.0164(6) 0.0117(7) 0.0050(7)
F3 0.0343(10) 0.0388(10) 0.0163(7) 0.0016(6) -0.0008(7) -0.0121(8)
Cl1 0.0357(4) 0.0194(3) 0.0212(3) -0.0020(2) 0.0072(3) -0.0005(3)
Cl2 0.0291(4) 0.0290(4) 0.0240(3) 0.0086(3) 0.0024(3) -0.0045(3)
Ir1 0.00749(4) 0.00623(4) 0.00887(4) -0.00064(3) 0.00384(3) -0.00007(3)

loop_
_atom_type_symbol
_atom_type_description
_atom_type_scat_dispersion_real
_atom_type_scat_dispersion_imag
_atom_type_scat_source
C C 0.0033 0.0016 'International Tables Vol C Tables 4.2.6.8 and 6.1.1.4'
H H 0 0 'International Tables Vol C Tables 4.2.6.8 and 6.1.1.4'
O O 0.0106 0.006 'International Tables Vol C Tables 4.2.6.8 and 6.1.1.4'
P P 0.1023 0.0942 'International Tables Vol C Tables 4.2.6.8 and 6.1.1.4'
Ir Ir -1.4442 7.9887 'International Tables Vol C Tables 4.2.6.8 and 6.1.1.4'
S S 0.1246 0.1234 'International Tables Vol C Tables 4.2.6.8 and 6.1.1.4'
F F 0.0171 0.0103 'International Tables Vol C Tables 4.2.6.8 and 6.1.1.4'
Cl Cl 0.1484 0.1585 'International Tables Vol C Tables 4.2.6.8 and 6.1.1.4'

loop_
_geom_angle_atom_site_label_1
_geom_angle_atom_site_label_2
_geom_angle_atom_site_label_3
_geom_angle
C2 C1 C6 118.25(19)
C2 C1 Ir1 121.04(15)
C6 C1 Ir1 120.70(16)
C3 C2 C1 120.9(2)
C3 C2 C8 119.30(19)
C1 C2 C8 119.52(18)
C4 C3 C2 119.8(2)
C4 C3 H3 120.1
C2 C3 H3 120.1
C5 C4 C3 120.17(19)
C5 C4 H4 119.9
C3 C4 H4 119.9
C4 C5 C6 120.3(2)
C4 C5 H5 119.8
C6 C5 H5 119.8
C5 C6 C1 120.4(2)
C5 C6 C7 120.12(19)
C1 C6 C7 119.36(18)
C6 C7 P2 109.27(15)
C6 C7 H7A 109.8
P2 C7 H7A 109.8
C6 C7 H7B 109.8
P2 C7 H7B 109.8
H7A C7 H7B 108.3
C2 C8 P1 110.12(15)
C2 C8 H8A 109.6
P1 C8 H8A 109.6
C2 C8 H8B 109.6
P1 C8 H8B 109.6
H8A C8 H8B 108.1
C12 C9 C11 109.11(18)
C12 C9 C10 107.68(17)
C11 C9 C10 108.59(18)
C12 C9 P1 113.01(15)
C11 C9 P1 110.30(14)
C10 C9 P1 108.02(15)
C9 C10 H10A 109.5
C9 C10 H10B 109.5
H10A C10 H10B 109.5
C9 C10 H10C 109.5
H10A C10 H10C 109.5
H10B C10 H10C 109.5
C9 C11 H11A 109.5
C9 C11 H11B 109.5
H11A C11 H11B 109.5
C9 C11 H11C 109.5
H11A C11 H11C 109.5
H11B C11 H11C 109.5
C9 C12 H12A 109.5
C9 C12 H12B 109.5
H12A C12 H12B 109.5
C9 C12 H12C 109.5
H12A C12 H12C 109.5
H12B C12 H12C 109.5
C15 C13 C14 107.42(18)
C15 C13 C16 110.26(18)
C14 C13 C16 108.47(18)
C15 C13 P1 110.96(15)
C14 C13 P1 107.00(15)
C16 C13 P1 112.53(15)
C13 C14 H14A 109.5
C13 C14 H14B 109.5
H14A C14 H14B 109.5
C13 C14 H14C 109.5
H14A C14 H14C 109.5
H14B C14 H14C 109.5
C13 C15 H15A 109.5
C13 C15 H15B 109.5
H15A C15 H15B 109.5
C13 C15 H15C 109.5
H15A C15 H15C 109.5
H15B C15 H15C 109.5
C13 C16 H16A 109.5
C13 C16 H16B 109.5
H16A C16 H16B 109.5
C13 C16 H16C 109.5
H16A C16 H16C 109.5
H16B C16 H16C 109.5
C20 C17 C19 110.62(19)
C20 C17 C18 107.40(17)
C19 C17 C18 107.01(19)
C20 C17 P2 110.37(15)
C19 C17 P2 112.83(15)
C18 C17 P2 108.37(15)
C17 C18 H18A 109.5
C17 C18 H18B 109.5
H18A C18 H18B 109.5
C17 C18 H18C 109.5
H18A C18 H18C 109.5
H18B C18 H18C 109.5
C17 C19 H19A 109.5
C17 C19 H19B 109.5
H19A C19 H19B 109.5
C17 C19 H19C 109.5
H19A C19 H19C 109.5
H19B C19 H19C 109.5
C17 C20 H20A 109.5
C17 C20 H20B 109.5
H20A C20 H20B 109.5
C17 C20 H20C 109.5
H20A C20 H20C 109.5
H20B C20 H20C 109.5
C22 C21 C24 108.39(18)
C22 C21 C23 107.46(17)
C24 C21 C23 108.99(18)
C22 C21 P2 107.34(14)
C24 C21 P2 111.04(14)
C23 C21 P2 113.44(15)
C21 C22 H22A 109.5
C21 C22 H22B 109.5
H22A C22 H22B 109.5
C21 C22 H22C 109.5
H22A C22 H22C 109.5
H22B C22 H22C 109.5
C21 C23 H23A 109.5
C21 C23 H23B 109.5
H23A C23 H23B 109.5
C21 C23 H23C 109.5
H23A C23 H23C 109.5
H23B C23 H23C 109.5
C21 C24 H24A 109.5
C21 C24 H24B 109.5
H24A C24 H24B 109.5
C21 C24 H24C 109.5
H24A C24 H24C 109.5
H24B C24 H24C 109.5
O1 C25 Ir1 175.93(18)
F3 C26 F1 108.6(2)
F3 C26 F2 107.7(2)
F1 C26 F2 107.61(19)
F3 C26 S1 111.55(16)
F1 C26 S1 110.76(16)
F2 C26 S1 110.49(16)
Cl2 C27 Cl1 110.83(13)
Cl2 C27 H27A 109.5
Cl1 C27 H27A 109.5
Cl2 C27 H27B 109.5
Cl1 C27 H27B 109.5
H27A C27 H27B 108.1
S1 O2 Ir1 134.94(8)
C8 P1 C13 105.68(9)
C8 P1 C9 105.55(9)
C13 P1 C9 110.49(10)
C8 P1 Ir1 102.20(7)
C13 P1 Ir1 120.04(7)
C9 P1 Ir1 111.36(7)
C7 P2 C17 106.53(10)
C7 P2 C21 104.47(9)
C17 P2 C21 110.51(10)
C7 P2 Ir1 101.72(7)
C17 P2 Ir1 119.77(7)
C21 P2 Ir1 112.13(7)
O4 S1 O3 116.15(10)
O4 S1 O2 115.03(9)
O3 S1 O2 114.90(10)
O4 S1 C26 104.41(11)
O3 S1 C26 104.09(10)
O2 S1 C26 99.30(9)
C25 Ir1 C1 177.12(8)
C25 Ir1 O2 96.47(7)
C1 Ir1 O2 86.39(6)
C25 Ir1 P2 97.87(7)
C1 Ir1 P2 82.19(6)
O2 Ir1 P2 94.42(4)
C25 Ir1 P1 96.83(7)
C1 Ir1 P1 82.43(6)
O2 Ir1 P1 97.86(4)
P2 Ir1 P1 159.623(19)
C25 Ir1 H1I 86.6(9)
C1 Ir1 H1I 90.5(9)
O2 Ir1 H1I 176.2(9)
P2 Ir1 H1I 82.9(9)
P1 Ir1 H1I 84.0(9)

loop_
_geom_bond_atom_site_label_1
_geom_bond_atom_site_label_2
_geom_bond_distance
C1 C2 1.403(3)
C1 C6 1.404(3)
C1 Ir1 2.087(2)
C2 C3 1.398(3)
C2 C8 1.512(3)
C3 C4 1.390(3)
C3 H3 0.95
C4 C5 1.382(3)
C4 H4 0.95
C5 C6 1.400(3)
C5 H5 0.95
C6 C7 1.516(3)
C7 P2 1.832(2)
C7 H7A 0.99
C7 H7B 0.99
C8 P1 1.831(2)
C8 H8A 0.99
C8 H8B 0.99
C9 C12 1.532(3)
C9 C11 1.541(3)
C9 C10 1.544(3)
C9 P1 1.890(2)
C10 H10A 0.98
C10 H10B 0.98
C10 H10C 0.98
C11 H11A 0.98
C11 H11B 0.98
C11 H11C 0.98
C12 H12A 0.98
C12 H12B 0.98
C12 H12C 0.98
C13 C15 1.533(3)
C13 C14 1.534(3)
C13 C16 1.539(3)
C13 P1 1.881(2)
C14 H14A 0.98
C14 H14B 0.98
C14 H14C 0.98
C15 H15A 0.98
C15 H15B 0.98
C15 H15C 0.98
C16 H16A 0.98
C16 H16B 0.98
C16 H16C 0.98
C17 C20 1.530(3)
C17 C19 1.536(3)
C17 C18 1.542(3)
C17 P2 1.880(2)
C18 H18A 0.98
C18 H18B 0.98
C18 H18C 0.98
C19 H19A 0.98
C19 H19B 0.98
C19 H19C 0.98
C20 H20A 0.98
C20 H20B 0.98
C20 H20C 0.98
C21 C22 1.532(3)
C21 C24 1.533(3)
C21 C23 1.535(3)
C21 P2 1.891(2)
C22 H22A 0.98
C22 H22B 0.98
C22 H22C 0.98
C23 H23A 0.98
C23 H23B 0.98
C23 H23C 0.98
C24 H24A 0.98
C24 H24B 0.98
C24 H24C 0.98
C25 O1 1.134(3)
C25 Ir1 1.919(2)
C26 F3 1.327(3)
C26 F1 1.334(3)
C26 F2 1.335(3)
C26 S1 1.828(2)
C27 Cl2 1.756(2)
C27 Cl1 1.777(2)
C27 H27A 0.99
C27 H27B 0.99
O2 S1 1.4643(15)
O2 Ir1 2.2759(14)
O3 S1 1.4370(16)
O4 S1 1.4363(16)
P1 Ir1 2.3461(6)
P2 Ir1 2.3428(6)
Ir1 H1I 1.38(2)
